data_2010317
loop_
_publ_author_name
'Hebrard, S.'
'Bravic, G.'
'Gaultier, J.'
'Chasseau, D.'
'Kurmoo, M.'
'Kanazawa, D.'
'Day, P.'

_publ_section_title
;
 (BEDT-TFF)~3~[CuBr~2~Cl~2~]
;
_journal_issue 12
_journal_name_full 'Acta Crystallographica Section C'
_journal_page_first 1892
_journal_page_last 1894
_journal_paper_doi 10.1107/S0108270194005536
_journal_volume 50
_journal_year 1994
_chemical_formula_sum 'C30 H24 Br2 Cl2 Cu S24'
_chemical_formula_weight 1448.3
_symmetry_cell_setting monoclinic
_symmetry_space_group_name_Hall '-P 2ybc'
_symmetry_space_group_name_H-M 'P 1 21/c 1'
_atom_type_scat_source IntTabIV
_cell_angle_alpha 90.
_cell_angle_beta 102.60(2)
_cell_angle_gamma 90.
_cell_formula_units_Z 2
_cell_length_a 16.895(3)
_cell_length_b 10.108(4)
_cell_length_c 14.150(4)
_cell_measurement_reflns_used 25
_cell_measurement_temperature 296
_cell_measurement_theta_max 25
_cell_measurement_theta_min 12
_cell_volume 2358.3(12)
_diffrn_measurement_device CAD-4
_diffrn_measurement_method \w-2\q
_diffrn_radiation_type MoK\a
_diffrn_radiation_wavelength 0.71069
_diffrn_reflns_av_R_equivalents 0.017
_diffrn_reflns_limit_h_max 22
_diffrn_reflns_limit_h_min -22
_diffrn_reflns_limit_k_max 12
_diffrn_reflns_limit_k_min 0
_diffrn_reflns_limit_l_max 18
_diffrn_reflns_limit_l_min 0
_diffrn_reflns_number 7988
_diffrn_reflns_theta_max 28
_diffrn_standards_decay_% none
_diffrn_standards_interval_time 120
_diffrn_standards_number 3
_exptl_absorpt_coefficient_mu 3.434
_exptl_absorpt_correction_T_max 1.000
_exptl_absorpt_correction_T_min 0.573
_exptl_absorpt_correction_type empirical
_exptl_crystal_colour black
_exptl_crystal_density_diffrn 2.04
_exptl_crystal_description plate
_exptl_crystal_size_max 0.2
_exptl_crystal_size_mid 0.2
_exptl_crystal_size_min 0.03
_refine_diff_density_max 0.9
_refine_diff_density_min -0.8
_refine_ls_extinction_method none
_refine_ls_goodness_of_fit_obs 0.95
_refine_ls_hydrogen_treatment refxyz
_refine_ls_number_parameters 273
_refine_ls_number_reflns 3853
_refine_ls_R_factor_obs 0.036
_refine_ls_shift/esd_max 0.8
_refine_ls_structure_factor_coef F
_refine_ls_weighting_details 'w = 1/[\s^2^(F)+0.005F^2^]'
_refine_ls_weighting_scheme calc
_refine_ls_wR_factor_obs 0.034
_reflns_number_observed 3437
_reflns_number_total 5416
_reflns_observed_criterion I>3\s(I)
_cod_data_source_file mu1086.cif
_cod_data_source_block mu1086a
_cod_depositor_comments
;
The following automatic conversions were performed:

'_refine_ls_weighting_scheme' value '1/[\s^2^(F)+0.005F^2^]' was
changed to 'calc'. New tag '_refine_ls_weighting_details' was
created. The value of the new tag was set to 'w =
1/[\s^2^(F)+0.005F^2^]'.

Automatic conversion script
Id: cif_fix_values 3143 2015-03-26 13:38:13Z robertas 
;
_cod_original_cell_volume 2358(2)
_cod_original_sg_symbol_H-M 'P 21/c'
_cod_database_code 2010317

loop_
_atom_site_label
_atom_site_fract_x
_atom_site_fract_y
_atom_site_fract_z
Cu .0 .5 .0
Br(1) -.01984(4) .32965(8) .10958(5)
Cl(1') -.01890(10) .3353(2) .10600(10)
Br(2) -.02517(4) .66382(8) .11201(5)
Cl(2') -.02370(10) .6587(3) .1083(2)
S(11) .33294(5) .09750(10) .28930(6)
S(12) .35394(5) -.13530(10) .17682(7)
S(13) .15790(5) .11960(10) .21864(7)
S(14) .18058(5) -.16510(10) .08414(6)
C(15) .3984(2) -.0195(4) .2616(2)
C(16) .2456(2) .0345(4) .2134(2)
C(17) .2557(2) -.0748(4) .1613(2)
C(18) .0817(2) -.0003(4) .1664(2)
C(19) .0945(2) -.0541(4) .0715(3)
S(21) .51928(5) .09660(10) .39333(6)
S(22) .54745(5) -.13560(10) .28302(7)
S(23) .68612(5) .12110(10) .50542(7)
S(24) .72093(5) -.15930(10) .37272(7)
C(25) .4793(2) -.0200(4) .3065(2)
C(26) .6179(2) .0349(4) .4177(2)
C(27) .6309(2) -.0726(4) .3659(2)
C(28) .7733(2) .0138(4) .5255(2)
C(29) .7941(2) -.0398(4) .4342(2)
S(31) .39359(5) .37500(10) .49763(7)
S(32) .41584(5) .62510(10) .39887(7)
S(33) .21716(5) .35820(10) .41969(7)
S(34) .24459(5) .65840(10) .30403(7)
C(35) .4603(2) .4998(4) .4782(2)
C(36) .3065(2) .4476(4) .4254(2)
C(37) .3170(2) .5624(4) .3817(2)
C(38) .1525(2) .4330(4) .3143(2)
C(39) .1510(2) .5821(4) .3176(3)
H(182) .083(2) -.074(4) .212(2)
H(183) .029(2) .044(4) .154(2)
H(192) .105(2) .020(4) .030(2)
H(193) .046(2) -.104(4) .039(2)
H(282) .820(2) .065(4) .565(2)
H(283) .761(2) -.062(4) .567(2)
H(292) .848(2) -.083(4) .451(2)
H(293) .797(2) .035(4) .389(2)
H(382) .171(2) .402(4) .254(2)
H(383) .096(2) .399(4) .308(2)
H(392) .140(2) .612(4) .380(2)
H(393) .108(2) .618(4) .264(2)

loop_
_geom_angle_atom_site_label_1
_geom_angle_atom_site_label_2
_geom_angle_atom_site_label_3
_geom_angle
_geom_angle_publ_flag
Br(1) Cu Br(2) 89.90(10) yes
Cl(1') Cu Cl(2') 90.1(2) yes
C(15) S(11) C(16) 96.2(2) yes
C(15) S(12) C(17) 96.2(2) yes
C(16) S(13) C(18) 100.9(2) yes
C(17) S(14) C(19) 101.3(2) yes
S(11) C(15) S(12) 114.8(2) yes
S(11) C(15) C(25) 121.3(3) yes
S(12) C(15) C(25) 123.8(3) yes
S(11) C(16) S(13) 114.2(2) yes
S(11) C(16) C(17) 116.2(3) yes
S(13) C(16) C(17) 129.6(3) yes
S(12) C(17) S(14) 116.1(2) yes
S(12) C(17) C(16) 116.6(3) yes
S(14) C(17) C(16) 127.3(3) yes
S(13) C(18) C(19) 112.3(3) yes
S(14) C(19) C(18) 113.8(3) yes
C(25) S(21) C(26) 96.0(2) yes
C(25) S(22) C(27) 95.7(2) yes
C(26) S(23) C(28) 101.7(2) yes
C(27) S(24) C(29) 100.8(2) yes
C(15) C(25) S(21) 121.3(3) yes
C(15) C(25) S(22) 123.5(3) yes
S(21) C(25) S(22) 115.2(2) yes
(21) C(26) S(23) 114.8(2) yes
S(21) C(26) C(27) 116.2(3) yes
S(23) C(26) C(27) 129.0(3) yes
S(22) C(27) S(24) 114.9(2) yes
S(22) C(27) C(26) 117.0(3) yes
S(24) C(27) C(26) 128.1(3) yes
S(23) C(28) C(29) 114.6(3) yes
S(24) C(29) C(28) 112.9(3) yes
C(35) S(31) C(36) 95.4(2) yes
C(35) S(32) C(37) 95.2(2) yes
C(36) S(33) C(38) 100.5(2) yes
C(37) S(34) C(39) 101.8(2) yes
S(31) C(35) S(32) 114.9(2) yes
S(31) C(35) C(35*) 122.5(3) yes
S(32) C(35) C(35*) 122.6(3) yes
S(31) C(36) S(33) 114.6(2) yes
S(31) C(36) C(37) 116.7(3) yes
S(33) C(36) C(37) 128.7(3) yes
S(32) C(37) S(34) 113.6(2) yes
S(32) C(37) C(36) 117.7(3) yes
S(34) C(37) C(36) 128.6(3) yes
S(33) C(38) C(39) 113.8(3) yes
S(34) C(39) C(38) 113.7(3) yes

loop_
_geom_bond_atom_site_label_1
_geom_bond_atom_site_label_2
_geom_bond_distance
_geom_bond_publ_flag
Br(1) Cu 2.3890(10) yes
Cl(1') Cu 2.309(2) yes
Br(1) Cl(1') 0.080(2) yes
Br(2) Cu 2.3940(10) yes
Cl(2') Cu 2.313(2) yes
Br(2) Cl(2') 0.081(3) yes
S(11) C(15) 1.722(4) yes
S(11) C(16) 1.745(4) yes
S(12) C(15) 1.726(4) yes
S(12) C(17) 1.737(4) yes
S(13) C(16) 1.729(4) yes
S(13) C(18) 1.805(4) yes
S(14) C(17) 1.741(4) yes
S(14) C(19) 1.815(4) yes
C(15) C(25) 1.376(5) yes
C(16) C(17) 1.359(5) yes
C(18) C(19) 1.507(5) yes
S(21) C(25) 1.730(4) yes
S(21) C(26) 1.742(4) yes
S(22) C(25) 1.723(4) yes
S(22) C(27) 1.746(4) yes
S(23) C(26) 1.733(4) yes
S(23) C(28) 1.801(4) yes
S(24) C(27) 1.740(4) yes
S(24) C(29) 1.810(4) yes
C(26) C(27) 1.355(5) yes
C(28) C(29) 1.511(5) yes
S(31) C(35) 1.753(4) yes
S(31) C(36) 1.758(4) yes
S(32) C(35) 1.749(4) yes
S(32) C(37) 1.753(4) yes
S(33) C(36) 1.746(4) yes
S(33) C(38) 1.811(4) yes
S(34) C(37) 1.749(4) yes
S(34) C(39) 1.807(4) yes
C(36) C(37) 1.345(5) yes
C(38) C(39) 1.508(6) yes
C(35) C(35*) 1.3490(10) yes
C(18) H(182) 1.00 no
C(18) H(183) 0.99 no
C(19) H(192) 1.00 no
C(19) H(193) 0.98 no
C(28) H(282) 1.01 no
C(28) H(283) 1.01 no
C(29) H(292) 1.01 no
C(29) H(293) 1.00 no
C(38) H(382) 1.02 no
C(38) H(383) 1.02 no
C(39) H(392) 1.00 no
C(39) H(393) 1.01 no
